data_4307741
loop_
_publ_author_name
'Morsy A. M. Abu-Youssef'
'Franz A. Mautner'
'Ramon Vicente'

_publ_section_title
;
1D and 2D End-to-End Azide-Bridged Cobalt(II) Complexes: Syntheses,
Crystal Structures, and Magnetic Properties
;
_journal_name_full 'Inorganic Chemistry'
_journal_page_first 4654
_journal_page_last 4659
_journal_paper_doi 10.1021/ic0622297
_journal_volume 46
_journal_year 2007
_chemical_formula_moiety 'C14 H14 Co N8 O2'
_chemical_formula_sum 'C14 H14 Co N8 O2'
_chemical_formula_weight 385.26
_chemical_name_common '[Co(4-acpy)2(N3)2]n'
_chemical_name_systematic
; 
 ? 
;
_space_group_IT_number 14
_symmetry_cell_setting monoclinic
_symmetry_space_group_name_Hall '-P 2yab'
_symmetry_space_group_name_H-M 'P 1 21/a 1'
_atom_sites_solution_hydrogens geom
_atom_sites_solution_primary direct
_atom_sites_solution_secondary difmap
_audit_creation_method SHELXL
_cell_angle_alpha 90.00
_cell_angle_beta 93.22(3)
_cell_angle_gamma 90.00
_cell_formula_units_Z 2
_cell_length_a 8.045(3)
_cell_length_b 8.335(3)
_cell_length_c 11.588(4)
_cell_measurement_reflns_used 38
_cell_measurement_temperature 99(2)
_cell_measurement_theta_max 14.7
_cell_measurement_theta_min 10.3
_cell_volume 775.8(5)
_computing_molecular_graphics 'SHELXTL/PC v.5.03 (Siemens Ind. Aut.)'
_computing_publication_material 'SHELXTL/PC v.5.03 (Siemens Ind. Aut.)'
_computing_structure_refinement 'SHELXL-93 (Sheldrick, 1993)'
_computing_structure_solution 'SHELXS-86 (Sheldrick, 1990)'
_diffrn_ambient_temperature 99(2)
_diffrn_measured_fraction_theta_full 1.00
_diffrn_measured_fraction_theta_max 1.00
_diffrn_measurement_device 'mod. STOE 4-circle diffractometer'
_diffrn_measurement_method \w-scans
_diffrn_radiation_monochromator graphite
_diffrn_radiation_source 'fine-focus sealed tube'
_diffrn_radiation_type MoK\a
_diffrn_radiation_wavelength 0.71069
_diffrn_reflns_av_R_equivalents 0.0318
_diffrn_reflns_av_sigmaI/netI 0.0684
_diffrn_reflns_limit_h_max 10
_diffrn_reflns_limit_h_min -10
_diffrn_reflns_limit_k_max 10
_diffrn_reflns_limit_k_min -10
_diffrn_reflns_limit_l_max 14
_diffrn_reflns_limit_l_min -5
_diffrn_reflns_number 2183
_diffrn_reflns_theta_full 26.99
_diffrn_reflns_theta_max 26.99
_diffrn_reflns_theta_min 3.01
_diffrn_standards_decay_% 3
_diffrn_standards_interval_count 100
_diffrn_standards_interval_time '1 h'
_diffrn_standards_number 3
_exptl_absorpt_coefficient_mu 1.135
_exptl_absorpt_correction_T_max 0.913
_exptl_absorpt_correction_T_min 0.708
_exptl_absorpt_correction_type refdelf
_exptl_absorpt_process_details DIFABS
_exptl_crystal_colour red
_exptl_crystal_density_diffrn 1.649
_exptl_crystal_description irregular
_exptl_crystal_F_000 394
_exptl_crystal_size_max 0.36
_exptl_crystal_size_mid 0.20
_exptl_crystal_size_min 0.08
_refine_diff_density_max 0.366
_refine_diff_density_min -0.328
_refine_diff_density_rms 0.080
_refine_ls_extinction_method none
_refine_ls_goodness_of_fit_all 1.088
_refine_ls_goodness_of_fit_ref 1.086
_refine_ls_hydrogen_treatment noref
_refine_ls_matrix_type full
_refine_ls_number_parameters 116
_refine_ls_number_reflns 1701
_refine_ls_number_restraints 0
_refine_ls_restrained_S_all 1.091
_refine_ls_R_factor_all 0.0558
_refine_ls_R_factor_gt 0.0408
_refine_ls_shift/esd_mean 0.000
_refine_ls_shift/su_max 0.000
_refine_ls_structure_factor_coef Fsqd
_refine_ls_weighting_details 'calc w=1/[\s^2^(Fo^2^)+(0.0194P)^2^+0.1333P] where P=(Fo^2^+2Fc^2^)/3'
_refine_ls_weighting_scheme calc
_refine_ls_wR_factor_all 0.0950
_refine_ls_wR_factor_ref 0.0848
_reflns_number_gt 1388
_reflns_number_total 1702
_reflns_threshold_expression >2sigma(I)
_cod_data_source_file ic0622297-file001_2.cif
_cod_data_source_block cob02c
_cod_depositor_comments
;
The following automatic conversions were performed:
'_symmetry_cell_setting' value 'Monoclinic' changed to 'monoclinic'
according to '/home/saulius/struct/CIF-dictionaries/cif_core.dic'
dictionary named 'cif_core.dic' version 2.4.1 from 2010-06-29.

Automatic conversion script
Id: cif_fix_enum 1527 2010-12-29 10:47:43Z saulius 
;
_cod_database_code 4307741
_refine_ls_restrained_s_ref 1.086

loop_
_symmetry_equiv_pos_as_xyz
'x, y, z'
'-x+1/2, y+1/2, -z'
'-x, -y, -z'
'x-1/2, -y-1/2, z'

loop_
_atom_site_aniso_label
_atom_site_aniso_U_11
_atom_site_aniso_U_22
_atom_site_aniso_U_33
_atom_site_aniso_U_23
_atom_site_aniso_U_13
_atom_site_aniso_U_12
Co1 0.0091(2) 0.0089(3) 0.0102(3) 0.0010(3) 0.0002(2) 0.0004(2)
N11 0.0137(11) 0.0141(12) 0.0193(13) 0.0023(11) 0.0052(10) 0.0045(10)
N12 0.0093(10) 0.0146(12) 0.0103(11) 0.0044(10) -0.0006(9) -0.0040(10)
N13 0.0168(11) 0.0118(12) 0.0143(12) -0.0010(10) -0.0024(9) -0.0042(10)
N1 0.0108(10) 0.0115(12) 0.0112(11) 0.0017(10) -0.0002(9) 0.0004(9)
C1 0.0195(14) 0.0142(15) 0.0129(14) -0.0032(12) 0.0000(11) 0.0027(12)
C2 0.0201(14) 0.018(2) 0.0094(13) -0.0028(12) 0.0009(11) 0.0024(12)
C3 0.0114(12) 0.0137(14) 0.0101(13) 0.0013(12) -0.0006(10) 0.0022(11)
C4 0.0126(12) 0.0099(13) 0.0134(14) 0.0010(12) -0.0010(10) 0.0010(11)
C5 0.0112(12) 0.0145(14) 0.0119(13) -0.0003(12) -0.0003(10) 0.0015(11)
C6 0.0129(12) 0.018(2) 0.0136(13) 0.0036(13) -0.0015(10) -0.0018(11)
O1 0.0311(11) 0.0225(12) 0.0178(11) 0.0028(10) 0.0124(9) 0.0032(10)
C7 0.0256(15) 0.0142(15) 0.0144(14) 0.0023(13) 0.0029(12) -0.0042(12)

loop_
_atom_site_label
_atom_site_type_symbol
_atom_site_fract_x
_atom_site_fract_y
_atom_site_fract_z
_atom_site_U_iso_or_equiv
_atom_site_thermal_displace_type
_atom_site_occupancy
_atom_site_calc_flag
_atom_site_refinement_flags
_atom_site_disorder_group
Co1 Co 0.0000 0.0000 0.0000 0.00942(15) Uani 1 d S .
N11 N 0.2185(3) -0.1072(3) -0.0566(2) 0.0155(5) Uani 1 d . .
N12 N 0.2842(3) -0.2259(3) -0.0820(2) 0.0115(5) Uani 1 d . .
N13 N 0.1435(3) 0.1581(3) 0.1104(2) 0.0144(5) Uani 1 d . .
N1 N -0.0121(3) -0.1689(3) 0.1406(2) 0.0112(5) Uani 1 d . .
C1 C -0.0740(3) -0.1275(4) 0.2420(2) 0.0156(6) Uani 1 d . .
H1 H -0.0912 -0.0192 0.2565 0.019 Uiso 1 calc R .
C2 C -0.1132(4) -0.2368(4) 0.3252(2) 0.0159(6) Uani 1 d . .
H2 H -0.1561 -0.2025 0.3939 0.019 Uiso 1 calc R .
C3 C -0.0875(3) -0.4002(4) 0.3050(2) 0.0118(6) Uani 1 d . .
C4 C -0.0181(3) -0.4420(4) 0.2026(2) 0.0121(6) Uani 1 d . .
H4 H 0.0044 -0.5491 0.1869 0.014 Uiso 1 calc R .
C5 C 0.0176(3) -0.3250(3) 0.1241(2) 0.0126(6) Uani 1 d . .
H5 H 0.0647 -0.3559 0.0560 0.015 Uiso 1 calc R .
C6 C -0.1378(3) -0.5223(4) 0.3911(2) 0.0148(6) Uani 1 d . .
O1 O -0.2126(3) -0.4811(3) 0.4743(2) 0.0234(5) Uani 1 d . .
C7 C -0.0943(4) -0.6950(4) 0.3713(3) 0.0180(6) Uani 1 d . .
H7A H 0.0244 -0.7057 0.3695 0.027 Uiso 1 calc R .
H7B H -0.1457 -0.7301 0.2989 0.027 Uiso 1 calc R .
H7C H -0.1336 -0.7594 0.4327 0.027 Uiso 1 calc R .

loop_
_atom_type_symbol
_atom_type_description
_atom_type_scat_dispersion_real
_atom_type_scat_dispersion_imag
_atom_type_scat_source
C C 0.0033 0.0016 'International Tables Vol C Tables 4.2.6.8 and 6.1.1.4'
H H 0.0000 0.0000 'International Tables Vol C Tables 4.2.6.8 and 6.1.1.4'
N N 0.0061 0.0033 'International Tables Vol C Tables 4.2.6.8 and 6.1.1.4'
Co Co 0.3494 0.9721 'International Tables Vol C Tables 4.2.6.8 and 6.1.1.4'
O O 0.0106 0.0060 'International Tables Vol C Tables 4.2.6.8 and 6.1.1.4'

loop_
_geom_angle_atom_site_label_1
_geom_angle_atom_site_label_2
_geom_angle_atom_site_label_3
_geom_angle
_geom_angle_site_symmetry_1
_geom_angle_site_symmetry_3
_geom_angle_publ_flag
N11 Co1 N11 180.0 3 . ?
N11 Co1 N13 90.92(10) 3 3 yes
N11 Co1 N13 89.08(10) . 3 ?
N11 Co1 N13 89.08(10) 3 . ?
N11 Co1 N13 90.92(10) . . ?
N13 Co1 N13 180.0 3 . ?
N11 Co1 N1 88.15(9) 3 . ?
N11 Co1 N1 91.85(9) . . yes
N13 Co1 N1 90.23(9) 3 . yes
N13 Co1 N1 89.77(9) . . ?
N11 Co1 N1 91.85(9) 3 3 ?
N11 Co1 N1 88.15(9) . 3 ?
N13 Co1 N1 89.77(9) 3 3 ?
N13 Co1 N1 90.23(9) . 3 ?
N1 Co1 N1 180.0 . 3 ?
N12 N11 Co1 146.6(2) . . yes
N11 N12 N13 176.7(3) . 2_545 yes
N12 N13 Co1 126.6(2) 2 . yes
C5 N1 C1 116.8(3) . . ?
C5 N1 Co1 120.6(2) . . ?
C1 N1 Co1 121.7(2) . . ?
N1 C1 C2 123.5(3) . . ?
N1 C1 H1 118.2 . . ?
C2 C1 H1 118.2 . . ?
C1 C2 C3 119.0(3) . . ?
C1 C2 H2 120.5 . . ?
C3 C2 H2 120.5 . . ?
C4 C3 C2 117.3(3) . . ?
C4 C3 C6 122.5(3) . . ?
C2 C3 C6 120.2(3) . . ?
C5 C4 C3 119.8(3) . . ?
C5 C4 H4 120.1 . . ?
C3 C4 H4 120.1 . . ?
N1 C5 C4 123.3(3) . . ?
N1 C5 H5 118.3 . . ?
C4 C5 H5 118.3 . . ?
O1 C6 C3 120.1(3) . . ?
O1 C6 C7 121.5(3) . . ?
C3 C6 C7 118.4(2) . . ?
C6 C7 H7A 109.5 . . ?
C6 C7 H7B 109.5 . . ?
H7A C7 H7B 109.5 . . ?
C6 C7 H7C 109.5 . . ?
H7A C7 H7C 109.5 . . ?
H7B C7 H7C 109.5 . . ?

loop_
_geom_bond_atom_site_label_1
_geom_bond_atom_site_label_2
_geom_bond_distance
_geom_bond_site_symmetry_2
_geom_bond_publ_flag
Co1 N11 2.109(2) 3 yes
Co1 N11 2.109(2) . yes
Co1 N13 2.131(2) 3 yes
Co1 N13 2.131(2) . yes
Co1 N1 2.159(2) . yes
Co1 N1 2.159(2) 3 yes
N11 N12 1.168(3) . yes
N12 N13 1.184(3) 2_545 yes
N13 N12 1.184(3) 2 yes
N1 C5 1.339(4) . ?
N1 C1 1.346(4) . ?
C1 C2 1.376(4) . ?
C1 H1 0.93 . ?
C2 C3 1.399(4) . ?
C2 H2 0.93 . ?
C3 C4 1.384(4) . ?
C3 C6 1.497(4) . ?
C4 C5 1.375(4) . ?
C4 H4 0.93 . ?
C5 H5 0.93 . ?
C6 O1 1.214(3) . yes
C6 C7 1.502(4) . ?
C7 H7A 0.96 . ?
C7 H7B 0.96 . ?
C7 H7C 0.96 . ?

loop_
_geom_torsion_atom_site_label_1
_geom_torsion_atom_site_label_2
_geom_torsion_atom_site_label_3
_geom_torsion_atom_site_label_4
_geom_torsion
_geom_torsion_site_symmetry_1
_geom_torsion_site_symmetry_2
_geom_torsion_site_symmetry_3
_geom_torsion_site_symmetry_4
_geom_torsion_publ_flag
C5 N1 C1 C2 -2.6(4) . . . . ?
Co1 N1 C1 C2 167.3(2) . . . . ?
N1 C1 C2 C3 0.2(4) . . . . ?
C1 C2 C3 C4 2.1(4) . . . . ?
C1 C2 C3 C6 -176.6(2) . . . . ?
C2 C3 C4 C5 -2.1(4) . . . . ?
C6 C3 C4 C5 176.6(2) . . . . ?
C1 N1 C5 C4 2.6(4) . . . . ?
Co1 N1 C5 C4 -167.3(2) . . . . ?
C3 C4 C5 N1 -0.3(4) . . . . ?
C4 C3 C6 O1 -172.9(3) . . . . ?
C2 C3 C6 O1 5.7(4) . . . . ?
C4 C3 C6 C7 6.7(4) . . . . ?
C2 C3 C6 C7 -174.6(3) . . . . ?
